data_4127614
loop_
_publ_author_name
'Lv, Ze-Jie'
'Huang, Zhe'
'Zhang, Wen-Xiong'
'Xi, Zhenfeng'

_publ_section_title
;
 Scandium-Promoted Direct Conversion of Dinitrogen into Hydrazine
 Derivatives via N-C Bond Formation.
;
_journal_issue 22
_journal_name_full 'Journal of the American Chemical Society'
_journal_page_first 8773
_journal_page_last 8777
_journal_paper_doi 10.1021/jacs.9b04293
_journal_volume 141
_journal_year 2019
_chemical_formula_moiety 'C45 H82 N6 O Sc2'
_chemical_formula_sum 'C45 H82 N6 O Sc2'
_chemical_formula_weight 813.08
_space_group_crystal_system monoclinic
_space_group_IT_number 14
_space_group_name_Hall '-P 2yn'
_space_group_name_H-M_alt 'P 1 21/n 1'
_symmetry_space_group_name_Hall '-P 2yn'
_symmetry_space_group_name_H-M 'P 1 21/n 1'
_atom_sites_solution_hydrogens geom
_audit_creation_date 2019-04-11
_audit_creation_method
;
Olex2 1.2
(compiled 2018.05.29 svn.r3508 for OlexSys, GUI svn.r5506)
;
_cell_angle_alpha 90
_cell_angle_beta 98.785(2)
_cell_angle_gamma 90
_cell_formula_units_Z 4
_cell_length_a 10.3715(2)
_cell_length_b 32.6101(7)
_cell_length_c 14.2088(3)
_cell_measurement_reflns_used 22855
_cell_measurement_temperature 180.00(10)
_cell_measurement_theta_max 28.8390
_cell_measurement_theta_min 3.6180
_cell_volume 4749.26(17)
_computing_cell_refinement 'CrysAlisPro 1.171.39.33c (Rigaku OD, 2017)'
_computing_data_collection 'CrysAlisPro 1.171.39.33c (Rigaku OD, 2017)'
_computing_data_reduction 'CrysAlisPro 1.171.39.33c (Rigaku OD, 2017)'
_computing_molecular_graphics 'Olex2 (Dolomanov et al., 2009)'
_computing_publication_material 'Olex2 (Dolomanov et al., 2009)'
_computing_structure_refinement 'ShelXL (Sheldrick, 2015)'
_computing_structure_solution 'SHELXT 2014/5 (Sheldrick, 2014)'
_diffrn_ambient_environment N~2~
_diffrn_ambient_temperature 180.00(10)
_diffrn_detector 'CCD plate'
_diffrn_measured_fraction_theta_full 0.994
_diffrn_measured_fraction_theta_max 0.994
_diffrn_measurement_details
;
List of Runs (angles in degrees, time in seconds):

  # Type    Start    End  Width  t~exp~   \w     \q     \k     \f   Frames
--------------------------------------------------------------------------
  1  \w    -92.00 -67.00   0.50   25.11    --  -10.90  19.00-150.00   50
  2  \w    -34.00  29.00   0.50   25.11    --  -10.90 -77.00 150.00  126
  3  \w     25.00  51.00   0.50   25.11    --  -10.90  19.00-150.00   52
  4  \w    -47.00 -16.00   0.50   25.11    --  -10.90  19.00-150.00   62
  5  \w      1.00  29.00   0.50   25.11    --  -10.90 -82.00-180.00   56
  6  \w    -32.00  -7.00   0.50   25.11    --  -10.90 -82.00-120.00   50
  7  \w    -22.00   3.00   0.50   25.11    --  -10.90 -82.00  30.00   50
  8  \w    -39.00  -6.00   0.50   25.11    --  -10.90 -77.00 120.00   66
  9  \w    -23.00  54.00   0.50   25.11    --   10.90 -82.00  60.00  154
 10  \w    -40.00  39.00   0.50   25.11    --   10.90 -77.00-150.00  158
 11  \w    -26.00  45.00   0.50   25.11    --   10.90 -82.00 -30.00  142
 12  \w    -34.00  32.00   0.50   25.11    --   10.90 -82.00   0.00  132
 13  \w    -52.00  55.00   0.50   25.11    --   10.90 -37.00  60.00  214
;
_diffrn_measurement_device 'four-circle diffractometer'
_diffrn_measurement_device_type 'XtaLAB AFC12 (RINC): Kappa single'
_diffrn_measurement_method '\w scans'
_diffrn_orient_matrix_type 'CrysAlisPro convention (1999,Acta A55,543-557)'
_diffrn_orient_matrix_UB_11 -0.0207921000
_diffrn_orient_matrix_UB_12 0.0200382000
_diffrn_orient_matrix_UB_13 0.0100303000
_diffrn_orient_matrix_UB_21 -0.0596605000
_diffrn_orient_matrix_UB_22 -0.0081183000
_diffrn_orient_matrix_UB_23 0.0104690000
_diffrn_orient_matrix_UB_31 0.0282411000
_diffrn_orient_matrix_UB_32 -0.0023959000
_diffrn_orient_matrix_UB_33 0.0483791000
_diffrn_radiation_monochromator mirror
_diffrn_radiation_probe x-ray
_diffrn_radiation_type MoK\a
_diffrn_radiation_wavelength 0.71073
_diffrn_reflns_av_R_equivalents 0.0431
_diffrn_reflns_av_unetI/netI 0.0288
_diffrn_reflns_Laue_measured_fraction_full 0.994
_diffrn_reflns_Laue_measured_fraction_max 0.994
_diffrn_reflns_limit_h_max 12
_diffrn_reflns_limit_h_min -12
_diffrn_reflns_limit_k_max 40
_diffrn_reflns_limit_k_min -40
_diffrn_reflns_limit_l_max 17
_diffrn_reflns_limit_l_min -17
_diffrn_reflns_number 72727
_diffrn_reflns_point_group_measured_fraction_full 0.994
_diffrn_reflns_point_group_measured_fraction_max 0.994
_diffrn_reflns_theta_full 25.242
_diffrn_reflns_theta_max 26.021
_diffrn_reflns_theta_min 3.444
_diffrn_source 'Rotating-anode X-ray tube'
_diffrn_source_type 'Rigaku (Mo) X-ray Source'
_exptl_absorpt_coefficient_mu 0.323
_exptl_absorpt_correction_T_max 1.00000
_exptl_absorpt_correction_T_min 0.71956
_exptl_absorpt_correction_type multi-scan
_exptl_absorpt_process_details
;
CrysAlisPro 1.171.39.33c (Rigaku Oxford Diffraction, 2017)
Empirical absorption correction using spherical harmonics,
 implemented in SCALE3 ABSPACK scaling algorithm.
;
_exptl_crystal_colour 'clear light colourless'
_exptl_crystal_colour_lustre clear
_exptl_crystal_colour_modifier light
_exptl_crystal_colour_primary colourless
_exptl_crystal_density_diffrn 1.137
_exptl_crystal_description block
_exptl_crystal_F_000 1776
_exptl_crystal_size_max 0.13
_exptl_crystal_size_mid 0.05
_exptl_crystal_size_min 0.04
_refine_diff_density_max 1.351
_refine_diff_density_min -0.662
_refine_diff_density_rms 0.060
_refine_ls_extinction_method none
_refine_ls_goodness_of_fit_ref 1.056
_refine_ls_hydrogen_treatment constr
_refine_ls_matrix_type full
_refine_ls_number_parameters 520
_refine_ls_number_reflns 9297
_refine_ls_number_restraints 0
_refine_ls_restrained_S_all 1.056
_refine_ls_R_factor_all 0.0749
_refine_ls_R_factor_gt 0.0613
_refine_ls_shift/su_max 0.002
_refine_ls_shift/su_mean 0.000
_refine_ls_structure_factor_coef Fsqd
_refine_ls_weighting_details 'w=1/[\s^2^(Fo^2^)+(0.0575P)^2^+6.9093P] where P=(Fo^2^+2Fc^2^)/3'
_refine_ls_weighting_scheme calc
_refine_ls_wR_factor_gt 0.1412
_refine_ls_wR_factor_ref 0.1486
_reflns_Friedel_coverage 0.000
_reflns_number_gt 7800
_reflns_number_total 9297
_reflns_threshold_expression 'I > 2\s(I)'
_cod_data_source_file ja9b04293_si_002.cif
_cod_data_source_block 12
_cod_database_code 4127614
_shelx_shelxl_version_number 2017/1
_chemical_oxdiff_formula 'Sc C H N O'
_shelx_space_group_comment
;
The symmetry employed for this shelxl refinement is uniquely defined
by the following loop, which should always be used as a source of
symmetry information in preference to the above space-group names.
They are only intended as comments.
;
_shelx_estimated_absorpt_t_max 0.987
_shelx_estimated_absorpt_t_min 0.959
_reflns_odcompleteness_completeness 99.74
_reflns_odcompleteness_iscentric 1
_reflns_odcompleteness_theta 27.42
_olex2_refinement_description
;
1. Fixed Uiso
 At 1.2 times of:
  All C(H) groups, All C(H,H) groups
 At 1.5 times of:
  All C(H,H,H) groups
2. Others
 Sof(H33A)=Sof(C34A)=Sof(H34D)=Sof(H34E)=Sof(H34F)=1-FVAR(1)
 Sof(H33)=Sof(C34)=Sof(H34A)=Sof(H34B)=Sof(H34C)=FVAR(1)
3.a Ternary CH refined with riding coordinates:
 C9(H9), C12(H12), C30(H30), C33(H33), C33(H33A)
3.b Secondary CH2 refined with riding coordinates:
 C5(H5A,H5B), C6(H6A,H6B), C7(H7A,H7B), C26(H26A,H26B), C27(H27A,H27B),
 C28(H28A,H28B)
3.c Idealised Me refined as rotating group:
 C1(H1A,H1B,H1C), C2(H2A,H2B,H2C), C8(H8A,H8B,H8C), C10(H10A,H10B,H10C),
 C11(H11A,H11B,H11C), C13(H13A,H13B,H13C), C14(H14A,H14B,H14C), C20(H20A,H20B,
 H20C), C21(H21A,H21B,H21C), C22(H22A,H22B,H22C), C23(H23A,H23B,H23C), C24(H24A,
 H24B,H24C), C29(H29A,H29B,H29C), C31(H31A,H31B,H31C), C32(H32A,H32B,H32C),
 C34(H34A,H34B,H34C), C34A(H34D,H34E,H34F), C35(H35A,H35B,H35C), C41(H41A,H41B,
 H41C), C42(H42A,H42B,H42C), C43(H43A,H43B,H43C), C44(H44A,H44B,H44C), C45(H45A,
 H45B,H45C)
;
_olex2_submission_special_instructions 'No special instructions were received'
_oxdiff_exptl_absorpt_empirical_details
;
Empirical correction (ABSPACK) includes:
- Absorption correction using spherical harmonics
- Frame scaling
;
_oxdiff_exptl_absorpt_empirical_full_max 1.387
_oxdiff_exptl_absorpt_empirical_full_min 0.700

loop_
_space_group_symop_operation_xyz
'x, y, z'
'-x+1/2, y+1/2, -z+1/2'
'-x, -y, -z'
'x-1/2, -y-1/2, z-1/2'

loop_
_atom_site_label
_atom_site_type_symbol
_atom_site_fract_x
_atom_site_fract_y
_atom_site_fract_z
_atom_site_U_iso_or_equiv
_atom_site_adp_type
_atom_site_occupancy
_atom_site_site_symmetry_order
_atom_site_calc_flag
_atom_site_refinement_flags_posn
_atom_site_refinement_flags_occupancy
_atom_site_disorder_assembly
_atom_site_disorder_group
Sc1 Sc 0.66363(5) 0.65837(2) 0.51496(3) 0.02503(13) Uani 1 1 d . . . .
Sc2 Sc 0.77024(5) 0.58494(2) 0.77055(3) 0.02569(13) Uani 1 1 d . . . .
O1 O 0.72951(16) 0.62003(5) 0.63711(11) 0.0240(4) Uani 1 1 d . . . .
N1 N 0.8690(2) 0.64721(7) 0.51693(16) 0.0327(5) Uani 1 1 d . . . .
N2 N 0.9233(2) 0.61875(7) 0.58537(15) 0.0264(5) Uani 1 1 d . . . .
N3 N 0.5453(2) 0.69666(7) 0.60114(15) 0.0300(5) Uani 1 1 d . . . .
N4 N 0.6879(2) 0.72639(7) 0.51925(16) 0.0302(5) Uani 1 1 d . . . .
N5 N 0.6005(2) 0.54499(7) 0.77907(16) 0.0317(5) Uani 1 1 d . . . .
N6 N 0.7900(2) 0.51950(7) 0.74934(17) 0.0327(5) Uani 1 1 d . . . .
C1 C 0.9555(3) 0.65806(11) 0.4497(2) 0.0448(8) Uani 1 1 d . . . .
H1A H 0.982708 0.633611 0.420571 0.067 Uiso 1 1 calc GR . . .
H1B H 1.030610 0.672046 0.482460 0.067 Uiso 1 1 calc GR . . .
H1C H 0.910333 0.675685 0.401412 0.067 Uiso 1 1 calc GR . . .
C2 C 1.0581(3) 0.60427(11) 0.5903(2) 0.0474(8) Uani 1 1 d . . . .
H2A H 1.068131 0.590825 0.531777 0.071 Uiso 1 1 calc GR . . .
H2B H 1.077833 0.585317 0.642239 0.071 Uiso 1 1 calc GR . . .
H2C H 1.116697 0.627202 0.600243 0.071 Uiso 1 1 calc GR . . .
C3 C 0.8540(3) 0.60499(8) 0.64772(19) 0.0306(6) Uani 1 1 d . . . .
C4 C 0.6099(3) 0.73062(8) 0.58554(18) 0.0284(6) Uani 1 1 d . . . .
C5 C 0.5965(3) 0.77063(9) 0.6371(2) 0.0377(7) Uani 1 1 d . . . .
H5A H 0.682501 0.782468 0.655416 0.045 Uiso 1 1 calc R . . .
H5B H 0.560401 0.765090 0.694859 0.045 Uiso 1 1 calc R . . .
C6 C 0.5088(4) 0.80208(10) 0.5766(3) 0.0516(8) Uani 1 1 d . . . .
H6A H 0.560205 0.815801 0.534366 0.062 Uiso 1 1 calc R . . .
H6B H 0.439120 0.787439 0.537155 0.062 Uiso 1 1 calc R . . .
C7 C 0.4494(4) 0.83402(12) 0.6329(3) 0.0630(10) Uani 1 1 d . . . .
H7A H 0.390566 0.850833 0.589344 0.076 Uiso 1 1 calc R . . .
H7B H 0.397994 0.820370 0.675185 0.076 Uiso 1 1 calc R . . .
C8 C 0.5445(5) 0.86070(16) 0.6895(3) 0.0852(15) Uani 1 1 d . . . .
H8A H 0.597890 0.873692 0.648711 0.128 Uiso 1 1 calc GR . . .
H8B H 0.598457 0.844677 0.736742 0.128 Uiso 1 1 calc GR . . .
H8C H 0.499487 0.881255 0.720401 0.128 Uiso 1 1 calc GR . . .
C9 C 0.4561(3) 0.69518(9) 0.6714(2) 0.0343(6) Uani 1 1 d . . . .
H9 H 0.495655 0.710628 0.727599 0.041 Uiso 1 1 calc R . . .
C10 C 0.4401(3) 0.65109(10) 0.7012(2) 0.0416(7) Uani 1 1 d . . . .
H10A H 0.403512 0.635205 0.646717 0.062 Uiso 1 1 calc GR . . .
H10B H 0.382899 0.650081 0.748275 0.062 Uiso 1 1 calc GR . . .
H10C H 0.523664 0.640057 0.727465 0.062 Uiso 1 1 calc GR . . .
C11 C 0.3231(3) 0.71414(10) 0.6352(3) 0.0477(8) Uani 1 1 d . . . .
H11A H 0.333004 0.743081 0.626251 0.072 Uiso 1 1 calc GR . . .
H11B H 0.265448 0.709558 0.681000 0.072 Uiso 1 1 calc GR . . .
H11C H 0.287265 0.701696 0.575730 0.072 Uiso 1 1 calc GR . . .
C12 C 0.7792(3) 0.75942(9) 0.5044(2) 0.0405(7) Uani 1 1 d . . . .
H12 H 0.742480 0.785203 0.523861 0.049 Uiso 1 1 calc R . . .
C13 C 0.7917(4) 0.76318(11) 0.3997(3) 0.0549(9) Uani 1 1 d . . . .
H13A H 0.833379 0.739093 0.379702 0.082 Uiso 1 1 calc GR . . .
H13B H 0.843129 0.786889 0.390304 0.082 Uiso 1 1 calc GR . . .
H13C H 0.706541 0.765929 0.362795 0.082 Uiso 1 1 calc GR . . .
C14 C 0.9110(3) 0.75336(11) 0.5665(3) 0.0545(9) Uani 1 1 d . . . .
H14A H 0.900796 0.755211 0.632363 0.082 Uiso 1 1 calc GR . . .
H14B H 0.970394 0.774207 0.552078 0.082 Uiso 1 1 calc GR . . .
H14C H 0.945009 0.726848 0.554116 0.082 Uiso 1 1 calc GR . . .
C15 C 0.5487(2) 0.59625(8) 0.43215(18) 0.0272(5) Uani 1 1 d . . . .
C16 C 0.6414(3) 0.60934(9) 0.37577(19) 0.0330(6) Uani 1 1 d . . . .
C17 C 0.6032(3) 0.64834(9) 0.33809(18) 0.0351(6) Uani 1 1 d . . . .
C18 C 0.4866(3) 0.65933(8) 0.37121(18) 0.0327(6) Uani 1 1 d . . . .
C19 C 0.4514(2) 0.62665(8) 0.42766(17) 0.0269(5) Uani 1 1 d . . . .
C20 C 0.5516(3) 0.55596(9) 0.4839(2) 0.0397(7) Uani 1 1 d . . . .
H20A H 0.464143 0.545974 0.481839 0.060 Uiso 1 1 calc GR . . .
H20B H 0.590985 0.559715 0.548953 0.060 Uiso 1 1 calc GR . . .
H20C H 0.601529 0.536471 0.453851 0.060 Uiso 1 1 calc GR . . .
C21 C 0.7526(3) 0.58350(12) 0.3522(3) 0.0560(9) Uani 1 1 d . . . .
H21A H 0.800404 0.572471 0.409791 0.084 Uiso 1 1 calc GR . . .
H21B H 0.809468 0.600120 0.320782 0.084 Uiso 1 1 calc GR . . .
H21C H 0.718627 0.561445 0.310939 0.084 Uiso 1 1 calc GR . . .
C22 C 0.6634(4) 0.67142(13) 0.2636(2) 0.0604(10) Uani 1 1 d . . . .
H22A H 0.623328 0.662818 0.201301 0.091 Uiso 1 1 calc GR . . .
H22B H 0.755288 0.665806 0.271369 0.091 Uiso 1 1 calc GR . . .
H22C H 0.649882 0.700309 0.270611 0.091 Uiso 1 1 calc GR . . .
C23 C 0.4081(4) 0.69763(10) 0.3461(3) 0.0550(9) Uani 1 1 d . . . .
H23A H 0.372061 0.706890 0.400747 0.083 Uiso 1 1 calc GR . . .
H23B H 0.338703 0.691888 0.295007 0.083 Uiso 1 1 calc GR . . .
H23C H 0.463506 0.718580 0.326669 0.083 Uiso 1 1 calc GR . . .
C24 C 0.3208(3) 0.62149(10) 0.4599(2) 0.0409(7) Uani 1 1 d . . . .
H24A H 0.258990 0.611140 0.408101 0.061 Uiso 1 1 calc GR . . .
H24B H 0.291395 0.647517 0.479952 0.061 Uiso 1 1 calc GR . . .
H24C H 0.328643 0.602512 0.512075 0.061 Uiso 1 1 calc GR . . .
C25 C 0.6663(3) 0.51179(8) 0.75945(18) 0.0300(6) Uani 1 1 d . . . .
C26 C 0.6117(3) 0.46867(9) 0.7555(2) 0.0357(6) Uani 1 1 d . . . .
H26A H 0.638646 0.454204 0.702137 0.043 Uiso 1 1 calc R . . .
H26B H 0.517133 0.469939 0.745177 0.043 Uiso 1 1 calc R . . .
C27 C 0.6579(3) 0.44494(8) 0.84712(19) 0.0324(6) Uani 1 1 d . . . .
H27A H 0.752126 0.442237 0.855220 0.039 Uiso 1 1 calc R . . .
H27B H 0.636076 0.460393 0.900849 0.039 Uiso 1 1 calc R . . .
C28 C 0.5975(3) 0.40267(10) 0.8470(2) 0.0452(7) Uani 1 1 d . . . .
H28A H 0.616621 0.387650 0.791901 0.054 Uiso 1 1 calc R . . .
H28B H 0.503463 0.405495 0.841096 0.054 Uiso 1 1 calc R . . .
C29 C 0.6461(4) 0.37811(11) 0.9361(3) 0.0582(10) Uani 1 1 d . . . .
H29A H 0.604216 0.351769 0.932109 0.087 Uiso 1 1 calc GR . . .
H29B H 0.625924 0.392505 0.990979 0.087 Uiso 1 1 calc GR . . .
H29C H 0.738766 0.374501 0.941597 0.087 Uiso 1 1 calc GR . . .
C30 C 0.8711(3) 0.48915(9) 0.7096(2) 0.0409(7) Uani 1 1 d . . . .
H30 H 0.844789 0.461671 0.727217 0.049 Uiso 1 1 calc R . . .
C31 C 0.8532(4) 0.49219(11) 0.6016(2) 0.0534(9) Uani 1 1 d . . . .
H31A H 0.763957 0.486449 0.575930 0.080 Uiso 1 1 calc GR . . .
H31B H 0.909039 0.472674 0.577264 0.080 Uiso 1 1 calc GR . . .
H31C H 0.875254 0.519356 0.583521 0.080 Uiso 1 1 calc GR . . .
C32 C 1.0130(3) 0.49581(13) 0.7519(3) 0.0622(10) Uani 1 1 d . . . .
H32A H 1.067088 0.477496 0.722215 0.093 Uiso 1 1 calc GR . . .
H32B H 1.024482 0.490501 0.819139 0.093 Uiso 1 1 calc GR . . .
H32C H 1.037194 0.523633 0.741143 0.093 Uiso 1 1 calc GR . . .
C33 C 0.4635(3) 0.54589(13) 0.7961(2) 0.0530(9) Uani 1 1 d . . . .
H33 H 0.450863 0.574451 0.814040 0.064 Uiso 0.752(9) 1 calc R P A 1
H33A H 0.460994 0.517144 0.815830 0.064 Uiso 0.248(9) 1 calc R P A 2
C34 C 0.4297(4) 0.52216(15) 0.8785(3) 0.0443(14) Uani 0.752(9) 1 d . P A 1
H34A H 0.496976 0.525730 0.932303 0.066 Uiso 0.752(9) 1 calc GR P A 1
H34B H 0.422131 0.493605 0.862135 0.066 Uiso 0.752(9) 1 calc GR P A 1
H34C H 0.348220 0.531844 0.894249 0.066 Uiso 0.752(9) 1 calc GR P A 1
C34A C 0.4288(12) 0.5601(5) 0.8686(9) 0.047(5) Uani 0.248(9) 1 d . P A 2
H34D H 0.492418 0.553398 0.922835 0.070 Uiso 0.248(9) 1 calc GR P A 2
H34E H 0.345979 0.548614 0.876623 0.070 Uiso 0.248(9) 1 calc GR P A 2
H34F H 0.421081 0.589360 0.862797 0.070 Uiso 0.248(9) 1 calc GR P A 2
C35 C 0.3671(3) 0.54070(11) 0.7046(2) 0.0468(8) Uani 1 1 d . . . .
H35A H 0.385889 0.560466 0.658438 0.070 Uiso 1 1 calc GR . . .
H35B H 0.279978 0.544829 0.717681 0.070 Uiso 1 1 calc GR . . .
H35C H 0.374848 0.513551 0.679924 0.070 Uiso 1 1 calc GR . . .
C36 C 0.8035(3) 0.59509(11) 0.9460(2) 0.0475(8) Uani 1 1 d . . . .
C37 C 0.7522(3) 0.63209(11) 0.9074(2) 0.0455(8) Uani 1 1 d . . . .
C38 C 0.8443(4) 0.64972(9) 0.8566(2) 0.0442(8) Uani 1 1 d . . . .
C39 C 0.9540(3) 0.62337(11) 0.8661(2) 0.0439(8) Uani 1 1 d . . . .
C40 C 0.9275(3) 0.58986(10) 0.9212(2) 0.0451(8) Uani 1 1 d . . . .
C41 C 0.7419(5) 0.56856(18) 1.0141(3) 0.0974(19) Uani 1 1 d . . . .
H41A H 0.650057 0.574186 1.006965 0.146 Uiso 1 1 calc GR . . .
H41B H 0.781291 0.574439 1.078256 0.146 Uiso 1 1 calc GR . . .
H41C H 0.755137 0.540191 1.000249 0.146 Uiso 1 1 calc GR . . .
C42 C 0.6308(4) 0.6537(2) 0.9282(3) 0.099(2) Uani 1 1 d . . . .
H42A H 0.649576 0.667747 0.988099 0.148 Uiso 1 1 calc GR . . .
H42B H 0.562896 0.633939 0.931076 0.148 Uiso 1 1 calc GR . . .
H42C H 0.602662 0.673181 0.878599 0.148 Uiso 1 1 calc GR . . .
C43 C 0.8359(6) 0.69018(11) 0.8050(3) 0.0871(17) Uani 1 1 d . . . .
H43A H 0.851699 0.686029 0.740899 0.131 Uiso 1 1 calc GR . . .
H43B H 0.900110 0.708628 0.837199 0.131 Uiso 1 1 calc GR . . .
H43C H 0.750487 0.701671 0.804137 0.131 Uiso 1 1 calc GR . . .
C44 C 1.0824(4) 0.63142(17) 0.8322(3) 0.0787(14) Uani 1 1 d . . . .
H44A H 1.070078 0.651224 0.781651 0.118 Uiso 1 1 calc GR . . .
H44B H 1.114963 0.606349 0.809401 0.118 Uiso 1 1 calc GR . . .
H44C H 1.143923 0.641835 0.884069 0.118 Uiso 1 1 calc GR . . .
C45 C 1.0179(5) 0.55536(14) 0.9591(3) 0.0910(17) Uani 1 1 d . . . .
H45A H 1.041058 0.558140 1.026790 0.136 Uiso 1 1 calc GR . . .
H45B H 1.095354 0.556450 0.929771 0.136 Uiso 1 1 calc GR . . .
H45C H 0.974799 0.529563 0.944658 0.136 Uiso 1 1 calc GR . . .

loop_
_atom_site_aniso_label
_atom_site_aniso_U_11
_atom_site_aniso_U_22
_atom_site_aniso_U_33
_atom_site_aniso_U_23
_atom_site_aniso_U_13
_atom_site_aniso_U_12
Sc1 0.0297(3) 0.0240(3) 0.0220(2) -0.00030(19) 0.00576(19) -0.0024(2)
Sc2 0.0247(2) 0.0246(3) 0.0270(3) -0.00013(19) 0.00170(19) 0.00020(19)
O1 0.0207(8) 0.0278(9) 0.0240(8) -0.0008(7) 0.0054(7) -0.0011(7)
N1 0.0256(11) 0.0424(14) 0.0321(12) 0.0071(10) 0.0111(9) 0.0018(10)
N2 0.0205(10) 0.0314(12) 0.0286(11) 0.0015(9) 0.0072(9) 0.0005(9)
N3 0.0353(12) 0.0287(12) 0.0278(11) -0.0015(9) 0.0105(9) -0.0032(9)
N4 0.0355(12) 0.0250(11) 0.0316(12) -0.0008(9) 0.0101(10) -0.0042(9)
N5 0.0248(11) 0.0358(13) 0.0357(12) -0.0001(10) 0.0084(9) -0.0005(10)
N6 0.0297(12) 0.0263(12) 0.0434(13) -0.0002(10) 0.0095(10) 0.0027(9)
C1 0.0360(16) 0.057(2) 0.0449(17) 0.0104(15) 0.0183(14) -0.0007(14)
C2 0.0289(15) 0.062(2) 0.0541(19) 0.0103(16) 0.0150(14) 0.0116(14)
C3 0.0284(13) 0.0301(14) 0.0334(14) -0.0014(11) 0.0051(11) 0.0002(11)
C4 0.0311(14) 0.0279(14) 0.0252(12) -0.0001(10) 0.0015(10) 0.0020(11)
C5 0.0456(17) 0.0331(15) 0.0361(15) -0.0051(12) 0.0114(13) -0.0043(13)
C6 0.058(2) 0.0357(17) 0.063(2) 0.0056(16) 0.0156(17) 0.0069(15)
C7 0.069(3) 0.057(2) 0.068(2) 0.0111(19) 0.025(2) 0.0190(19)
C8 0.097(4) 0.094(3) 0.074(3) -0.032(3) 0.044(3) -0.016(3)
C9 0.0379(15) 0.0367(15) 0.0311(14) -0.0050(12) 0.0145(12) -0.0021(12)
C10 0.0477(18) 0.0431(17) 0.0369(16) 0.0029(13) 0.0159(14) -0.0048(14)
C11 0.0443(18) 0.0446(18) 0.058(2) -0.0022(16) 0.0206(15) 0.0013(14)
C12 0.0469(17) 0.0279(15) 0.0503(18) -0.0049(13) 0.0187(14) -0.0090(13)
C13 0.070(2) 0.0442(19) 0.056(2) 0.0065(16) 0.0271(18) -0.0154(17)
C14 0.0464(19) 0.055(2) 0.064(2) -0.0154(18) 0.0129(17) -0.0164(16)
C15 0.0281(13) 0.0265(13) 0.0261(12) -0.0052(10) 0.0014(10) -0.0041(10)
C16 0.0304(14) 0.0377(15) 0.0322(14) -0.0122(12) 0.0088(11) -0.0047(12)
C17 0.0423(16) 0.0421(16) 0.0216(13) -0.0035(11) 0.0076(11) -0.0143(13)
C18 0.0407(16) 0.0307(14) 0.0248(13) -0.0003(11) -0.0011(11) -0.0011(12)
C19 0.0255(13) 0.0328(14) 0.0227(12) -0.0024(10) 0.0049(10) -0.0011(11)
C20 0.0459(17) 0.0289(15) 0.0411(16) 0.0003(12) -0.0039(13) -0.0060(13)
C21 0.0390(18) 0.062(2) 0.071(2) -0.0310(19) 0.0213(17) -0.0034(16)
C22 0.076(3) 0.076(3) 0.0316(16) 0.0032(16) 0.0143(16) -0.034(2)
C23 0.064(2) 0.0414(19) 0.053(2) 0.0096(16) -0.0113(17) 0.0090(16)
C24 0.0272(14) 0.057(2) 0.0400(16) -0.0064(14) 0.0083(12) -0.0020(13)
C25 0.0323(14) 0.0332(15) 0.0240(12) 0.0015(11) 0.0021(11) -0.0043(11)
C26 0.0393(16) 0.0341(15) 0.0317(14) 0.0000(12) -0.0016(12) -0.0090(12)
C27 0.0354(15) 0.0289(14) 0.0320(14) 0.0013(11) 0.0021(11) -0.0026(11)
C28 0.0505(19) 0.0356(16) 0.0477(18) 0.0049(14) 0.0020(15) -0.0078(14)
C29 0.065(2) 0.045(2) 0.068(2) 0.0229(18) 0.0190(19) 0.0016(17)
C30 0.0438(17) 0.0285(15) 0.0529(18) 0.0021(13) 0.0153(14) 0.0084(13)
C31 0.063(2) 0.048(2) 0.052(2) -0.0073(16) 0.0173(17) 0.0096(17)
C32 0.0423(19) 0.075(3) 0.070(2) -0.005(2) 0.0110(17) 0.0267(18)
C33 0.0299(16) 0.080(3) 0.051(2) 0.0056(18) 0.0123(14) -0.0013(16)
C34 0.039(2) 0.049(3) 0.048(3) 0.001(2) 0.0198(19) -0.0014(19)
C34A 0.036(7) 0.069(11) 0.039(7) 0.000(6) 0.017(5) -0.004(6)
C35 0.0297(15) 0.052(2) 0.057(2) 0.0075(16) 0.0019(14) -0.0018(14)
C36 0.054(2) 0.060(2) 0.0252(14) 0.0017(14) -0.0032(13) -0.0261(17)
C37 0.0383(17) 0.065(2) 0.0311(15) -0.0158(15) -0.0015(13) 0.0061(15)
C38 0.071(2) 0.0276(15) 0.0284(14) -0.0037(12) -0.0120(14) -0.0062(14)
C39 0.0356(16) 0.062(2) 0.0334(15) -0.0146(14) 0.0034(12) -0.0178(15)
C40 0.0500(19) 0.0384(17) 0.0397(16) -0.0042(14) -0.0164(14) 0.0022(14)
C41 0.118(4) 0.129(4) 0.040(2) 0.023(2) -0.005(2) -0.069(4)
C42 0.059(3) 0.172(6) 0.063(3) -0.058(3) 0.002(2) 0.030(3)
C43 0.149(5) 0.0325(19) 0.064(3) 0.0032(18) -0.033(3) -0.014(2)
C44 0.054(2) 0.123(4) 0.059(2) -0.019(2) 0.0085(19) -0.045(3)
C45 0.102(4) 0.071(3) 0.080(3) -0.007(2) -0.050(3) 0.026(3)

loop_
_atom_type_symbol
_atom_type_description
_atom_type_scat_dispersion_real
_atom_type_scat_dispersion_imag
_atom_type_scat_source
C C 0.0033 0.0016 'International Tables Vol C Tables 4.2.6.8 and 6.1.1.4'
H H 0.0000 0.0000 'International Tables Vol C Tables 4.2.6.8 and 6.1.1.4'
N N 0.0061 0.0033 'International Tables Vol C Tables 4.2.6.8 and 6.1.1.4'
O O 0.0106 0.0060 'International Tables Vol C Tables 4.2.6.8 and 6.1.1.4'
Sc Sc 0.2519 0.3716 'International Tables Vol C Tables 4.2.6.8 and 6.1.1.4'

loop_
_geom_angle_atom_site_label_1
_geom_angle_atom_site_label_2
_geom_angle_atom_site_label_3
_geom_angle
O1 Sc1 N3 90.91(7)
O1 Sc1 N4 122.13(8)
O1 Sc1 C4 105.60(7)
O1 Sc1 C15 88.81(7)
O1 Sc1 C16 104.02(8)
O1 Sc1 C17 136.55(9)
O1 Sc1 C18 139.15(8)
O1 Sc1 C19 107.26(7)
N1 Sc1 O1 72.65(7)
N1 Sc1 N3 135.15(9)
N1 Sc1 N4 93.45(9)
N1 Sc1 C4 114.13(9)
N1 Sc1 C15 105.29(9)
N1 Sc1 C16 82.83(9)
N1 Sc1 C17 94.92(9)
N1 Sc1 C18 127.32(9)
N1 Sc1 C19 135.16(9)
N3 Sc1 C4 30.07(8)
N3 Sc1 C15 116.03(8)
N3 Sc1 C16 142.02(9)
N3 Sc1 C17 122.97(9)
N3 Sc1 C18 92.50(9)
N3 Sc1 C19 89.29(8)
N4 Sc1 N3 60.03(8)
N4 Sc1 C4 30.28(8)
N4 Sc1 C15 147.80(9)
N4 Sc1 C16 130.30(9)
N4 Sc1 C17 99.57(9)
N4 Sc1 C18 94.28(9)
N4 Sc1 C19 119.82(9)
C15 Sc1 C4 140.43(8)
C15 Sc1 C19 31.95(8)
C16 Sc1 C4 149.17(9)
C16 Sc1 C15 32.25(9)
C16 Sc1 C18 53.67(9)
C16 Sc1 C19 53.07(8)
C17 Sc1 C4 117.27(9)
C17 Sc1 C15 53.66(9)
C17 Sc1 C16 32.54(10)
C17 Sc1 C18 32.44(9)
C17 Sc1 C19 53.29(8)
C18 Sc1 C4 97.22(9)
C18 Sc1 C15 53.54(9)
C18 Sc1 C19 32.18(9)
C19 Sc1 C4 109.00(8)
O1 Sc2 N5 107.72(8)
O1 Sc2 C25 113.57(7)
O1 Sc2 C36 140.72(10)
O1 Sc2 C37 108.77(9)
O1 Sc2 C38 89.21(8)
O1 Sc2 C39 103.72(9)
O1 Sc2 C40 136.20(9)
N5 Sc2 C25 30.63(8)
N5 Sc2 C36 90.76(9)
N5 Sc2 C37 99.48(10)
N5 Sc2 C38 131.22(11)
N5 Sc2 C39 144.47(10)
N5 Sc2 C40 114.45(10)
N6 Sc2 O1 113.69(8)
N6 Sc2 N5 61.34(8)
N6 Sc2 C25 30.73(8)
N6 Sc2 C36 105.59(11)
N6 Sc2 C37 136.95(11)
N6 Sc2 C38 150.46(10)
N6 Sc2 C39 119.21(11)
N6 Sc2 C40 96.86(10)
C3 Sc2 O1 36.50(8)
C3 Sc2 N5 130.05(10)
C3 Sc2 N6 97.29(10)
C3 Sc2 C25 116.08(9)
C3 Sc2 C36 139.16(10)
C3 Sc2 C37 121.73(11)
C3 Sc2 C38 90.46(11)
C3 Sc2 C39 85.40(10)
C3 Sc2 C40 112.50(11)
C36 Sc2 C25 100.07(9)
C36 Sc2 C37 32.49(12)
C36 Sc2 C38 54.00(10)
C36 Sc2 C39 53.95(10)
C36 Sc2 C40 32.55(11)
C37 Sc2 C25 121.85(11)
C38 Sc2 C25 153.30(10)
C38 Sc2 C37 32.56(11)
C39 Sc2 C25 139.79(10)
C39 Sc2 C37 54.06(10)
C39 Sc2 C38 32.88(11)
C40 Sc2 C25 108.71(10)
C40 Sc2 C37 53.91(11)
C40 Sc2 C38 54.11(10)
C40 Sc2 C39 32.49(11)
Sc1 O1 Sc2 171.03(9)
C3 O1 Sc1 118.22(15)
C3 O1 Sc2 70.40(13)
N2 N1 Sc1 114.36(15)
N2 N1 C1 113.4(2)
C1 N1 Sc1 131.21(19)
N1 N2 C2 121.7(2)
C3 N2 N1 119.8(2)
C3 N2 C2 118.5(2)
C4 N3 Sc1 92.34(16)
C4 N3 C9 121.9(2)
C9 N3 Sc1 144.21(18)
C4 N4 Sc1 92.52(16)
C4 N4 C12 119.8(2)
C12 N4 Sc1 142.79(18)
C25 N5 Sc2 91.71(16)
C25 N5 C33 125.9(3)
C33 N5 Sc2 142.4(2)
C25 N6 Sc2 93.29(16)
C25 N6 C30 122.0(2)
C30 N6 Sc2 142.15(19)
N1 C1 H1A 109.5
N1 C1 H1B 109.5
N1 C1 H1C 109.5
H1A C1 H1B 109.5
H1A C1 H1C 109.5
H1B C1 H1C 109.5
N2 C2 H2A 109.5
N2 C2 H2B 109.5
N2 C2 H2C 109.5
H2A C2 H2B 109.5
H2A C2 H2C 109.5
H2B C2 H2C 109.5
O1 C3 Sc2 73.10(13)
N2 C3 Sc2 169.3(2)
N2 C3 O1 114.3(2)
N3 C4 Sc1 57.58(13)
N3 C4 N4 113.9(2)
N3 C4 C5 123.5(2)
N4 C4 Sc1 57.19(13)
N4 C4 C5 122.6(2)
C5 C4 Sc1 171.5(2)
C4 C5 H5A 108.9
C4 C5 H5B 108.9
C4 C5 C6 113.2(3)
H5A C5 H5B 107.8
C6 C5 H5A 108.9
C6 C5 H5B 108.9
C5 C6 H6A 108.6
C5 C6 H6B 108.6
H6A C6 H6B 107.6
C7 C6 C5 114.8(3)
C7 C6 H6A 108.6
C7 C6 H6B 108.6
C6 C7 H7A 108.7
C6 C7 H7B 108.7
H7A C7 H7B 107.6
C8 C7 C6 114.1(4)
C8 C7 H7A 108.7
C8 C7 H7B 108.7
C7 C8 H8A 109.5
C7 C8 H8B 109.5
C7 C8 H8C 109.5
H8A C8 H8B 109.5
H8A C8 H8C 109.5
H8B C8 H8C 109.5
N3 C9 H9 108.1
N3 C9 C10 109.3(2)
N3 C9 C11 113.0(2)
C10 C9 H9 108.1
C10 C9 C11 110.3(3)
C11 C9 H9 108.1
C9 C10 H10A 109.5
C9 C10 H10B 109.5
C9 C10 H10C 109.5
H10A C10 H10B 109.5
H10A C10 H10C 109.5
H10B C10 H10C 109.5
C9 C11 H11A 109.5
C9 C11 H11B 109.5
C9 C11 H11C 109.5
H11A C11 H11B 109.5
H11A C11 H11C 109.5
H11B C11 H11C 109.5
N4 C12 H12 107.6
N4 C12 C13 110.7(3)
N4 C12 C14 111.3(3)
C13 C12 H12 107.6
C13 C12 C14 112.0(3)
C14 C12 H12 107.6
C12 C13 H13A 109.5
C12 C13 H13B 109.5
C12 C13 H13C 109.5
H13A C13 H13B 109.5
H13A C13 H13C 109.5
H13B C13 H13C 109.5
C12 C14 H14A 109.5
C12 C14 H14B 109.5
C12 C14 H14C 109.5
H14A C14 H14B 109.5
H14A C14 H14C 109.5
H14B C14 H14C 109.5
C16 C15 Sc1 73.11(15)
C16 C15 C19 107.9(2)
C16 C15 C20 125.3(3)
C19 C15 Sc1 75.09(15)
C19 C15 C20 126.7(2)
C20 C15 Sc1 119.76(17)
C15 C16 Sc1 74.64(15)
C15 C16 C17 108.2(2)
C15 C16 C21 124.7(3)
C17 C16 Sc1 73.37(15)
C17 C16 C21 126.8(3)
C21 C16 Sc1 123.2(2)
C16 C17 Sc1 74.09(15)
C16 C17 C22 126.3(3)
C18 C17 Sc1 74.28(15)
C18 C17 C16 107.9(2)
C18 C17 C22 125.1(3)
C22 C17 Sc1 124.7(2)
C17 C18 Sc1 73.28(15)
C17 C18 C19 107.9(2)
C17 C18 C23 126.4(3)
C19 C18 Sc1 75.60(15)
C19 C18 C23 125.6(3)
C23 C18 Sc1 120.1(2)
C15 C19 Sc1 72.95(14)
C15 C19 C18 108.1(2)
C15 C19 C24 125.4(3)
C18 C19 Sc1 72.22(15)
C18 C19 C24 125.4(3)
C24 C19 Sc1 129.96(18)
C15 C20 H20A 109.5
C15 C20 H20B 109.5
C15 C20 H20C 109.5
H20A C20 H20B 109.5
H20A C20 H20C 109.5
H20B C20 H20C 109.5
C16 C21 H21A 109.5
C16 C21 H21B 109.5
C16 C21 H21C 109.5
H21A C21 H21B 109.5
H21A C21 H21C 109.5
H21B C21 H21C 109.5
C17 C22 H22A 109.5
C17 C22 H22B 109.5
C17 C22 H22C 109.5
H22A C22 H22B 109.5
H22A C22 H22C 109.5
H22B C22 H22C 109.5
C18 C23 H23A 109.5
C18 C23 H23B 109.5
C18 C23 H23C 109.5
H23A C23 H23B 109.5
H23A C23 H23C 109.5
H23B C23 H23C 109.5
C19 C24 H24A 109.5
C19 C24 H24B 109.5
C19 C24 H24C 109.5
H24A C24 H24B 109.5
H24A C24 H24C 109.5
H24B C24 H24C 109.5
N5 C25 Sc2 57.66(14)
N5 C25 N6 113.6(2)
N5 C25 C26 124.2(2)
N6 C25 Sc2 55.98(14)
N6 C25 C26 122.0(2)
C26 C25 Sc2 177.4(2)
C25 C26 H26A 109.2
C25 C26 H26B 109.2
C25 C26 C27 111.8(2)
H26A C26 H26B 107.9
C27 C26 H26A 109.2
C27 C26 H26B 109.2
C26 C27 H27A 109.1
C26 C27 H27B 109.1
H27A C27 H27B 107.8
C28 C27 C26 112.6(2)
C28 C27 H27A 109.1
C28 C27 H27B 109.1
C27 C28 H28A 108.9
C27 C28 H28B 108.9
C27 C28 C29 113.3(3)
H28A C28 H28B 107.7
C29 C28 H28A 108.9
C29 C28 H28B 108.9
C28 C29 H29A 109.5
C28 C29 H29B 109.5
C28 C29 H29C 109.5
H29A C29 H29B 109.5
H29A C29 H29C 109.5
H29B C29 H29C 109.5
N6 C30 H30 108.7
N6 C30 C31 110.8(3)
N6 C30 C32 109.2(3)
C31 C30 H30 108.7
C32 C30 H30 108.7
C32 C30 C31 110.6(3)
C30 C31 H31A 109.5
C30 C31 H31B 109.5
C30 C31 H31C 109.5
H31A C31 H31B 109.5
H31A C31 H31C 109.5
H31B C31 H31C 109.5
C30 C32 H32A 109.5
C30 C32 H32B 109.5
C30 C32 H32C 109.5
H32A C32 H32B 109.5
H32A C32 H32C 109.5
H32B C32 H32C 109.5
N5 C33 H33 103.4
N5 C33 H33A 95.5
N5 C33 C34 117.8(3)
N5 C33 C35 112.4(3)
C34 C33 H33 103.4
C34 C33 C35 114.3(3)
C34A C33 N5 123.7(7)
C34A C33 H33A 95.5
C34A C33 C35 121.2(7)
C35 C33 H33 103.4
C35 C33 H33A 95.5
C33 C34 H34A 109.5
C33 C34 H34B 109.5
C33 C34 H34C 109.5
H34A C34 H34B 109.5
H34A C34 H34C 109.5
H34B C34 H34C 109.5
C33 C34A H34D 109.5
C33 C34A H34E 109.5
C33 C34A H34F 109.5
H34D C34A H34E 109.5
H34D C34A H34F 109.5
H34E C34A H34F 109.5
C33 C35 H35A 109.5
C33 C35 H35B 109.5
C33 C35 H35C 109.5
H35A C35 H35B 109.5
H35A C35 H35C 109.5
H35B C35 H35C 109.5
C37 C36 Sc2 74.59(17)
C37 C36 C41 125.0(4)
C40 C36 Sc2 73.87(18)
C40 C36 C37 108.5(3)
C40 C36 C41 126.1(4)
C41 C36 Sc2 123.9(2)
C36 C37 Sc2 72.92(18)
C36 C37 C38 107.9(3)
C36 C37 C42 127.2(4)
C38 C37 Sc2 73.51(17)
C38 C37 C42 124.2(4)
C42 C37 Sc2 126.9(2)
C37 C38 Sc2 73.93(17)
C37 C38 C39 107.6(3)
C37 C38 C43 128.0(4)
C39 C38 Sc2 73.50(17)
C39 C38 C43 124.3(4)
C43 C38 Sc2 120.8(2)
C38 C39 Sc2 73.62(16)
C38 C39 C44 126.9(4)
C40 C39 Sc2 73.34(17)
C40 C39 C38 107.7(3)
C40 C39 C44 125.1(4)
C44 C39 Sc2 123.5(2)
C36 C40 Sc2 73.58(17)
C36 C40 C39 108.3(3)
C36 C40 C45 123.2(4)
C39 C40 Sc2 74.17(17)
C39 C40 C45 128.2(4)
C45 C40 Sc2 123.2(2)
C36 C41 H41A 109.5
C36 C41 H41B 109.5
C36 C41 H41C 109.5
H41A C41 H41B 109.5
H41A C41 H41C 109.5
H41B C41 H41C 109.5
C37 C42 H42A 109.5
C37 C42 H42B 109.5
C37 C42 H42C 109.5
H42A C42 H42B 109.5
H42A C42 H42C 109.5
H42B C42 H42C 109.5
C38 C43 H43A 109.5
C38 C43 H43B 109.5
C38 C43 H43C 109.5
H43A C43 H43B 109.5
H43A C43 H43C 109.5
H43B C43 H43C 109.5
C39 C44 H44A 109.5
C39 C44 H44B 109.5
C39 C44 H44C 109.5
H44A C44 H44B 109.5
H44A C44 H44C 109.5
H44B C44 H44C 109.5
C40 C45 H45A 109.5
C40 C45 H45B 109.5
C40 C45 H45C 109.5
H45A C45 H45B 109.5
H45A C45 H45C 109.5
H45B C45 H45C 109.5

loop_
_geom_bond_atom_site_label_1
_geom_bond_atom_site_label_2
_geom_bond_distance
Sc1 O1 2.1633(17)
Sc1 N1 2.157(2)
Sc1 N3 2.242(2)
Sc1 N4 2.232(2)
Sc1 C4 2.653(3)
Sc1 C15 2.546(2)
Sc1 C16 2.526(3)
Sc1 C17 2.517(3)
Sc1 C18 2.530(3)
Sc1 C19 2.573(3)
Sc2 O1 2.1998(17)
Sc2 N5 2.208(2)
Sc2 N6 2.169(2)
Sc2 C3 2.166(3)
Sc2 C25 2.613(3)
Sc2 C36 2.487(3)
Sc2 C37 2.508(3)
Sc2 C38 2.502(3)
Sc2 C39 2.501(3)
Sc2 C40 2.490(3)
O1 C3 1.367(3)
N1 N2 1.399(3)
N1 C1 1.451(3)
N2 C2 1.468(3)
N2 C3 1.303(3)
N3 C4 1.331(3)
N3 C9 1.461(3)
N4 C4 1.339(3)
N4 C12 1.470(3)
N5 C25 1.332(4)
N5 C33 1.477(4)
N6 C25 1.337(3)
N6 C30 1.466(4)
C1 H1A 0.9600
C1 H1B 0.9600
C1 H1C 0.9600
C2 H2A 0.9600
C2 H2B 0.9600
C2 H2C 0.9600
C4 C5 1.513(4)
C5 H5A 0.9700
C5 H5B 0.9700
C5 C6 1.543(5)
C6 H6A 0.9700
C6 H6B 0.9700
C6 C7 1.502(5)
C7 H7A 0.9700
C7 H7B 0.9700
C7 C8 1.461(6)
C8 H8A 0.9600
C8 H8B 0.9600
C8 H8C 0.9600
C9 H9 0.9800
C9 C10 1.515(4)
C9 C11 1.527(4)
C10 H10A 0.9600
C10 H10B 0.9600
C10 H10C 0.9600
C11 H11A 0.9600
C11 H11B 0.9600
C11 H11C 0.9600
C12 H12 0.9800
C12 C13 1.519(5)
C12 C14 1.522(5)
C13 H13A 0.9600
C13 H13B 0.9600
C13 H13C 0.9600
C14 H14A 0.9600
C14 H14B 0.9600
C14 H14C 0.9600
C15 C16 1.409(4)
C15 C19 1.409(4)
C15 C20 1.503(4)
C16 C17 1.413(4)
C16 C21 1.506(4)
C17 C18 1.410(4)
C17 C22 1.510(4)
C18 C19 1.415(4)
C18 C23 1.504(4)
C19 C24 1.504(4)
C20 H20A 0.9600
C20 H20B 0.9600
C20 H20C 0.9600
C21 H21A 0.9600
C21 H21B 0.9600
C21 H21C 0.9600
C22 H22A 0.9600
C22 H22B 0.9600
C22 H22C 0.9600
C23 H23A 0.9600
C23 H23B 0.9600
C23 H23C 0.9600
C24 H24A 0.9600
C24 H24B 0.9600
C24 H24C 0.9600
C25 C26 1.514(4)
C26 H26A 0.9700
C26 H26B 0.9700
C26 C27 1.527(4)
C27 H27A 0.9700
C27 H27B 0.9700
C27 C28 1.514(4)
C28 H28A 0.9700
C28 H28B 0.9700
C28 C29 1.517(5)
C29 H29A 0.9600
C29 H29B 0.9600
C29 H29C 0.9600
C30 H30 0.9800
C30 C31 1.521(5)
C30 C32 1.518(5)
C31 H31A 0.9600
C31 H31B 0.9600
C31 H31C 0.9600
C32 H32A 0.9600
C32 H32B 0.9600
C32 H32C 0.9600
C33 H33 0.9800
C33 H33A 0.9800
C33 C34 1.490(5)
C33 C34A 1.233(13)
C33 C35 1.523(5)
C34 H34A 0.9600
C34 H34B 0.9600
C34 H34C 0.9600
C34A H34D 0.9600
C34A H34E 0.9600
C34A H34F 0.9600
C35 H35A 0.9600
C35 H35B 0.9600
C35 H35C 0.9600
C36 C37 1.397(5)
C36 C40 1.395(5)
C36 C41 1.510(5)
C37 C38 1.404(5)
C37 C42 1.512(5)
C38 C39 1.416(5)
C38 C43 1.505(5)
C39 C40 1.396(5)
C39 C44 1.506(5)
C40 C45 1.510(5)
C41 H41A 0.9600
C41 H41B 0.9600
C41 H41C 0.9600
C42 H42A 0.9600
C42 H42B 0.9600
C42 H42C 0.9600
C43 H43A 0.9600
C43 H43B 0.9600
C43 H43C 0.9600
C44 H44A 0.9600
C44 H44B 0.9600
C44 H44C 0.9600
C45 H45A 0.9600
C45 H45B 0.9600
C45 H45C 0.9600

loop_
_geom_torsion_atom_site_label_1
_geom_torsion_atom_site_label_2
_geom_torsion_atom_site_label_3
_geom_torsion_atom_site_label_4
_geom_torsion
Sc1 O1 C3 Sc2 177.29(11)
Sc1 O1 C3 N2 5.5(3)
Sc1 N1 N2 C2 173.6(2)
Sc1 N1 N2 C3 -7.5(3)
Sc1 N3 C4 N4 10.5(2)
Sc1 N3 C4 C5 -169.9(2)
Sc1 N3 C9 C10 3.4(4)
Sc1 N3 C9 C11 -119.8(3)
Sc1 N4 C4 N3 -10.5(2)
Sc1 N4 C4 C5 169.9(2)
Sc1 N4 C12 C13 69.2(4)
Sc1 N4 C12 C14 -56.0(4)
Sc1 C15 C16 C17 -66.26(19)
Sc1 C15 C16 C21 120.0(3)
Sc1 C15 C19 C18 64.14(18)
Sc1 C15 C19 C24 -127.3(3)
Sc1 C16 C17 C18 -67.15(19)
Sc1 C16 C17 C22 121.7(3)
Sc1 C17 C18 C19 -68.31(18)
Sc1 C17 C18 C23 115.4(3)
Sc1 C18 C19 C15 -64.62(18)
Sc1 C18 C19 C24 126.8(3)
Sc2 O1 C3 N2 -171.8(2)
Sc2 N5 C25 N6 2.0(2)
Sc2 N5 C25 C26 177.9(2)
Sc2 N5 C33 C34 -119.5(4)
Sc2 N5 C33 C34A -56.8(10)
Sc2 N5 C33 C35 104.6(4)
Sc2 N6 C25 N5 -2.1(2)
Sc2 N6 C25 C26 -178.0(2)
Sc2 N6 C30 C31 -69.2(4)
Sc2 N6 C30 C32 52.9(4)
Sc2 C36 C37 C38 -65.7(2)
Sc2 C36 C37 C42 123.8(3)
Sc2 C36 C40 C39 66.6(2)
Sc2 C36 C40 C45 -119.3(3)
Sc2 C37 C38 C39 -66.3(2)
Sc2 C37 C38 C43 116.8(3)
Sc2 C38 C39 C40 -65.9(2)
Sc2 C38 C39 C44 119.9(3)
Sc2 C39 C40 C36 -66.2(2)
Sc2 C39 C40 C45 120.1(4)
N1 N2 C3 Sc2 -130.7(11)
N1 N2 C3 O1 1.4(3)
N3 C4 C5 C6 -102.1(3)
N4 C4 C5 C6 77.5(4)
N5 C25 C26 C27 -99.6(3)
N6 C25 C26 C27 75.8(3)
C1 N1 N2 C2 4.1(4)
C1 N1 N2 C3 -177.1(3)
C2 N2 C3 Sc2 48.2(12)
C2 N2 C3 O1 -179.7(2)
C4 N3 C9 C10 -157.7(3)
C4 N3 C9 C11 79.1(3)
C4 N4 C12 C13 -144.0(3)
C4 N4 C12 C14 90.8(3)
C4 C5 C6 C7 156.7(3)
C5 C6 C7 C8 63.2(5)
C9 N3 C4 Sc1 169.1(3)
C9 N3 C4 N4 179.6(2)
C9 N3 C4 C5 -0.8(4)
C12 N4 C4 Sc1 -160.7(3)
C12 N4 C4 N3 -171.2(2)
C12 N4 C4 C5 9.2(4)
C15 C16 C17 Sc1 67.11(18)
C15 C16 C17 C18 0.0(3)
C15 C16 C17 C22 -171.2(3)
C16 C15 C19 Sc1 -66.29(18)
C16 C15 C19 C18 -2.2(3)
C16 C15 C19 C24 166.4(2)
C16 C17 C18 Sc1 67.02(19)
C16 C17 C18 C19 -1.3(3)
C16 C17 C18 C23 -177.6(3)
C17 C18 C19 Sc1 66.75(19)
C17 C18 C19 C15 2.1(3)
C17 C18 C19 C24 -166.4(3)
C19 C15 C16 Sc1 67.62(18)
C19 C15 C16 C17 1.4(3)
C19 C15 C16 C21 -172.4(3)
C20 C15 C16 Sc1 -114.9(3)
C20 C15 C16 C17 178.9(2)
C20 C15 C16 C21 5.1(4)
C20 C15 C19 Sc1 116.2(3)
C20 C15 C19 C18 -179.6(2)
C20 C15 C19 C24 -11.1(4)
C21 C16 C17 Sc1 -119.3(3)
C21 C16 C17 C18 173.6(3)
C21 C16 C17 C22 2.4(5)
C22 C17 C18 Sc1 -121.6(3)
C22 C17 C18 C19 170.0(3)
C22 C17 C18 C23 -6.2(5)
C23 C18 C19 Sc1 -116.9(3)
C23 C18 C19 C15 178.4(3)
C23 C18 C19 C24 9.9(4)
C25 N5 C33 C34 61.6(5)
C25 N5 C33 C34A 124.3(10)
C25 N5 C33 C35 -74.4(4)
C25 N6 C30 C31 87.2(3)
C25 N6 C30 C32 -150.7(3)
C25 C26 C27 C28 176.3(3)
C26 C27 C28 C29 178.0(3)
C30 N6 C25 Sc2 -165.7(3)
C30 N6 C25 N5 -167.8(2)
C30 N6 C25 C26 16.3(4)
C33 N5 C25 Sc2 179.4(3)
C33 N5 C25 N6 -178.6(3)
C33 N5 C25 C26 -2.8(4)
C36 C37 C38 Sc2 65.3(2)
C36 C37 C38 C39 -1.0(3)
C36 C37 C38 C43 -177.9(3)
C37 C36 C40 Sc2 -67.2(2)
C37 C36 C40 C39 -0.6(3)
C37 C36 C40 C45 173.5(3)
C37 C38 C39 Sc2 66.6(2)
C37 C38 C39 C40 0.7(3)
C37 C38 C39 C44 -173.5(3)
C38 C39 C40 Sc2 66.1(2)
C38 C39 C40 C36 -0.1(3)
C38 C39 C40 C45 -173.8(3)
C40 C36 C37 Sc2 66.7(2)
C40 C36 C37 C38 1.0(3)
C40 C36 C37 C42 -169.5(3)
C41 C36 C37 Sc2 -120.9(3)
C41 C36 C37 C38 173.4(3)
C41 C36 C37 C42 2.9(5)
C41 C36 C40 Sc2 120.5(3)
C41 C36 C40 C39 -172.9(3)
C41 C36 C40 C45 1.2(5)
C42 C37 C38 Sc2 -123.8(3)
C42 C37 C38 C39 169.9(3)
C42 C37 C38 C43 -7.0(5)
C43 C38 C39 Sc2 -116.3(3)
C43 C38 C39 C40 177.7(3)
C43 C38 C39 C44 3.6(5)
C44 C39 C40 Sc2 -119.6(3)
C44 C39 C40 C36 174.2(3)
C44 C39 C40 C45 0.5(5)
